data_1001617
loop_
_publ_author_name
'Borel, M M'
'Leclaire, A'
'Grandin, A'
'Raveau, B'

_publ_section_title
;
Cs~3~Mo~4~P~4~O~22~: A mixed valent monophosphate isotypic with
K~2~Mo~2~P~2~O/1~1~
;
_journal_coden_ASTM JSSCBI
_journal_name_full 'Journal of Solid State Chemistry'
_journal_page_first 336
_journal_page_last 339
_journal_paper_doi 10.1006/jssc.1994.1049
_journal_volume 108
_journal_year 1994
_chemical_formula_structural 'Cs1.5 (Mo2 P2 O11)'
_chemical_formula_sum 'Cs1.5 Mo2 O11 P2'
_chemical_name_systematic 'Caesium tecto-molybdophosphate *'
_space_group_IT_number 14
_symmetry_cell_setting monoclinic
_symmetry_Int_Tables_number 14
_symmetry_space_group_name_Hall '-P 2ybc'
_symmetry_space_group_name_H-M 'P 1 21/c 1'
_cell_angle_alpha 90
_cell_angle_beta 100.44(1)
_cell_angle_gamma 90
_cell_formula_units_Z 4
_cell_length_a 10.134(1)
_cell_length_b 10.104(1)
_cell_length_c 9.952(1)
_cell_volume 1002.2
_refine_ls_R_factor_all 0.034
_cod_database_code 1001617

loop_
_symmetry_equiv_pos_as_xyz
x,y,z
-x,1/2+y,1/2-z
-x,-y,-z
x,1/2-y,1/2+z

loop_
_atom_site_label
_atom_site_type_symbol
_atom_site_symmetry_multiplicity
_atom_site_Wyckoff_symbol
_atom_site_fract_x
_atom_site_fract_y
_atom_site_fract_z
_atom_site_occupancy
_atom_site_attached_hydrogens
_atom_site_calc_flag
Mo1 Mo5+ 4 e 0.33546(5) 0.07135(5) 0.11965(5) 1. 0 d
Mo2 Mo5+ 4 e 0.08735(5) 0.32081(5) 0.13275(5) 1. 0 d
P1 P5+ 4 e 0.4057(1) 0.3552(2) 0.3223(2) 1. 0 d
P2 P5+ 4 e 0.1184(1) 0.0626(2) 0.3373(2) 1. 0 d
Cs1 Cs1+ 4 e 0.75585(4) 0.19686(5) 0.25889(5) 1. 0 d
Cs2 Cs1+ 4 e 0.5012(2) 0.0161(1) 0.4993(2) 0.5 0 d
O1 O2- 4 e 0.2749(5) -0.0595(5) 0.0258(5) 1. 0 d
O2 O2- 4 e 0.4304(5) 0.1578(5) -0.0203(5) 1. 0 d
O3 O2- 4 e 0.2480(4) 0.0197(5) 0.2891(5) 1. 0 d
O4 O2- 4 e 0.5023(5) -0.0318(5) 0.2115(5) 1. 0 d
O5 O2- 4 e 0.1964(4) 0.1900(5) 0.0794(4) 1. 0 d
O6 O2- 4 e 0.4426(4) 0.2239(5) 0.2609(5) 1. 0 d
O7 O2- 4 e -0.0615(5) 0.2738(5) 0.0408(5) 1. 0 d
O8 O2- 4 e -0.0008(5) 0.4734(5) 0.2231(5) 1. 0 d
O9 O2- 4 e 0.1451(4) 0.4486(5) -0.0054(5) 1. 0 d
O10 O2- 4 e 0.0780(5) 0.2062(4) 0.2983(5) 1. 0 d
O11 O2- 4 e 0.2626(4) 0.3961(5) 0.2645(5) 1. 0 d

loop_
_atom_type_symbol
_atom_type_oxidation_number
Mo5+ 5.250
P5+ 5.000
Cs1+ 1.000
O2- -2.000
